data_7041090
loop_
_publ_author_name
'Maeno, Yuki'
'Ishizu, Yuko'
'Kubo, Kazuyuki'
'Kume, Shoko'
'Mizuta, Tsutomu'

_publ_section_title
;
 Synthesis and coordination chemistry of (PNEt2)2-bridged
 [2]ferrocenophanes.
;
_journal_issue 47
_journal_name_full 'Dalton transactions (Cambridge, England : 2003)'
_journal_page_first 19034
_journal_page_last 19044
_journal_paper_doi 10.1039/c6dt03729a
_journal_volume 45
_journal_year 2016
_chemical_formula_sum 'C23 H28 Cr Fe N2 O5 P2'
_chemical_formula_weight 582.26
_chemical_name_systematic
; 
 ? 
;
_space_group_IT_number 2
_symmetry_cell_setting triclinic
_symmetry_space_group_name_Hall '-P 1'
_symmetry_space_group_name_H-M 'P -1'
_atom_sites_solution_hydrogens geom
_atom_sites_solution_primary direct
_atom_sites_solution_secondary difmap
_audit_creation_method SHELXL-97
_audit_update_record
;
2016-09-26 deposited with the CCDC.
2016-11-04 downloaded from the CCDC.
;
_cell_angle_alpha 90.47(3)
_cell_angle_beta 92.30(2)
_cell_angle_gamma 91.95(2)
_cell_formula_units_Z 4
_cell_length_a 10.762(3)
_cell_length_b 10.976(4)
_cell_length_c 22.401(6)
_cell_measurement_reflns_used 32
_cell_measurement_temperature 296(2)
_cell_measurement_theta_max 17.4
_cell_measurement_theta_min 15.5
_cell_volume 2642.3(14)
_computing_cell_refinement 'Crystan-GM(Mac Science)'
_computing_data_collection 'Crystan-GM(Mac Science)'
_computing_data_reduction 'Crystan-GM(Mac Science)'
_computing_structure_refinement 'SHELXL-97 (Sheldrick, 1997)'
_computing_structure_solution 'SHELXS-97 (Sheldrick, 1990)'
_diffrn_ambient_temperature 296(2)
_diffrn_measured_fraction_theta_full 0.996
_diffrn_measured_fraction_theta_max 0.996
_diffrn_measurement_device_type 'MAC Science MXC k'
_diffrn_measurement_method \w
_diffrn_radiation_monochromator graphite
_diffrn_radiation_source 'fine-focus sealed tube'
_diffrn_radiation_type MoK\a
_diffrn_radiation_wavelength 0.71069
_diffrn_reflns_av_R_equivalents 0.0347
_diffrn_reflns_av_sigmaI/netI 17.7104
_diffrn_reflns_limit_h_max 13
_diffrn_reflns_limit_h_min -13
_diffrn_reflns_limit_k_max 14
_diffrn_reflns_limit_k_min -14
_diffrn_reflns_limit_l_max 29
_diffrn_reflns_limit_l_min -10
_diffrn_reflns_number 12633
_diffrn_reflns_theta_full 27.53
_diffrn_reflns_theta_max 27.53
_diffrn_reflns_theta_min 1.82
_exptl_absorpt_coefficient_mu 1.116
_exptl_absorpt_correction_T_max 0.989
_exptl_absorpt_correction_T_min 0.766
_exptl_absorpt_correction_type psi-scan
_exptl_absorpt_process_details '(North, Phillips & Mathews, 1968)'
_exptl_crystal_colour orange
_exptl_crystal_density_diffrn 1.464
_exptl_crystal_density_method 'not measured'
_exptl_crystal_description block
_exptl_crystal_F_000 1200
_exptl_crystal_size_max 0.57
_exptl_crystal_size_mid 0.43
_exptl_crystal_size_min 0.30
_refine_diff_density_max 0.911
_refine_diff_density_min -0.677
_refine_diff_density_rms 0.105
_refine_ls_extinction_method none
_refine_ls_goodness_of_fit_ref 0.962
_refine_ls_hydrogen_treatment constr
_refine_ls_matrix_type full
_refine_ls_number_parameters 621
_refine_ls_number_reflns 12132
_refine_ls_number_restraints 0
_refine_ls_restrained_S_all 0.962
_refine_ls_R_factor_all 0.0928
_refine_ls_R_factor_gt 0.0546
_refine_ls_shift/su_max 0.001
_refine_ls_shift/su_mean 0.000
_refine_ls_structure_factor_coef Fsqd
_refine_ls_weighting_details 'calc w=1/[\s^2^(Fo^2^)+(0.1227P)^2^+0.0000P] where P=(Fo^2^+2Fc^2^)/3'
_refine_ls_weighting_scheme calc
_refine_ls_wR_factor_gt 0.1553
_refine_ls_wR_factor_ref 0.1703
_reflns_number_gt 8618
_reflns_number_total 12132
_reflns_threshold_expression >2sigma(I)
_cod_data_source_file c6dt03729a2.cif
_cod_data_source_block ishizu05
_cod_depositor_comments 'Adding full bibliography for 7041089--7041093.cif.'
_cod_original_cell_volume 2642.5(13)
_cod_original_sg_symbol_H-M P-1
_cod_database_code 7041090

loop_
_symmetry_equiv_pos_as_xyz
'x, y, z'
'-x, -y, -z'

loop_
_atom_site_label
_atom_site_type_symbol
_atom_site_fract_x
_atom_site_fract_y
_atom_site_fract_z
_atom_site_U_iso_or_equiv
_atom_site_adp_type
_atom_site_occupancy
_atom_site_symmetry_multiplicity
_atom_site_calc_flag
_atom_site_refinement_flags
Fe1 Fe -0.23897(5) 0.76646(5) 0.28216(2) 0.04949(15) Uani 1 1 d .
P1 P -0.33425(7) 0.76174(8) 0.14310(4) 0.0398(2) Uani 1 1 d .
P2 P -0.25911(9) 0.95190(9) 0.17371(5) 0.0498(2) Uani 1 1 d .
N1 N -0.4849(3) 0.8021(3) 0.12815(15) 0.0525(7) Uani 1 1 d .
N2 N -0.1595(3) 1.0080(3) 0.12521(17) 0.0619(9) Uani 1 1 d .
C1 C -0.3524(3) 0.6953(3) 0.21635(16) 0.0418(7) Uani 1 1 d .
C2 C -0.4234(3) 0.7474(4) 0.26218(17) 0.0500(8) Uani 1 1 d .
H1 H -0.4785 0.8104 0.2575 0.060 Uiso 1 1 calc R
C3 C -0.3944(4) 0.6853(4) 0.31640(19) 0.0585(10) Uani 1 1 d .
H2 H -0.4270 0.7013 0.3534 0.070 Uiso 1 1 calc R
C4 C -0.3077(4) 0.5951(4) 0.30428(18) 0.0538(9) Uani 1 1 d .
H3 H -0.2740 0.5410 0.3317 0.065 Uiso 1 1 calc R
C5 C -0.2814(3) 0.6019(3) 0.24319(17) 0.0483(8) Uani 1 1 d .
H4 H -0.2266 0.5532 0.2236 0.058 Uiso 1 1 calc R
C6 C -0.1658(4) 0.9094(4) 0.23952(19) 0.0559(9) Uani 1 1 d .
C7 C -0.2070(5) 0.9481(5) 0.2972(2) 0.0782(14) Uani 1 1 d .
H5 H -0.2660 1.0062 0.3038 0.094 Uiso 1 1 calc R
C8 C -0.1419(7) 0.8824(6) 0.3417(3) 0.102(2) Uani 1 1 d .
H6 H -0.1518 0.8886 0.3826 0.123 Uiso 1 1 calc R
C9 C -0.0609(5) 0.8071(6) 0.3137(3) 0.0922(19) Uani 1 1 d .
H7 H -0.0062 0.7554 0.3332 0.111 Uiso 1 1 calc R
C10 C -0.0740(4) 0.8208(5) 0.2504(2) 0.0685(12) Uani 1 1 d .
H8 H -0.0308 0.7797 0.2217 0.082 Uiso 1 1 calc R
C11 C -0.5807(4) 0.7019(4) 0.1276(2) 0.0673(12) Uani 1 1 d .
H9 H -0.5520 0.6378 0.1537 0.081 Uiso 1 1 calc R
H10 H -0.5904 0.6682 0.0874 0.081 Uiso 1 1 calc R
C12 C -0.7050(4) 0.7412(6) 0.1471(4) 0.112(2) Uani 1 1 d .
H11 H -0.6937 0.7918 0.1822 0.168 Uiso 1 1 calc R
H12 H -0.7559 0.6706 0.1559 0.168 Uiso 1 1 calc R
H13 H -0.7449 0.7865 0.1157 0.168 Uiso 1 1 calc R
C13 C -0.4998(4) 0.8896(4) 0.0789(2) 0.0640(11) Uani 1 1 d .
H14 H -0.5447 0.8491 0.0456 0.077 Uiso 1 1 calc R
H15 H -0.4181 0.9144 0.0657 0.077 Uiso 1 1 calc R
C14 C -0.5669(6) 1.0000(5) 0.0956(3) 0.0919(17) Uani 1 1 d .
H16 H -0.6532 0.9787 0.1000 0.138 Uiso 1 1 calc R
H17 H -0.5591 1.0599 0.0648 0.138 Uiso 1 1 calc R
H18 H -0.5317 1.0328 0.1326 0.138 Uiso 1 1 calc R
C15 C -0.0328(4) 0.9689(4) 0.1187(2) 0.0644(11) Uani 1 1 d .
H19 H -0.0124 0.9754 0.0771 0.077 Uiso 1 1 calc R
H20 H -0.0290 0.8837 0.1296 0.077 Uiso 1 1 calc R
C16 C 0.0643(5) 1.0416(6) 0.1564(3) 0.0898(17) Uani 1 1 d .
H21 H 0.0638 1.1256 0.1449 0.135 Uiso 1 1 calc R
H22 H 0.1450 1.0100 0.1504 0.135 Uiso 1 1 calc R
H23 H 0.0455 1.0351 0.1978 0.135 Uiso 1 1 calc R
C17 C -0.1913(6) 1.1250(7) 0.0962(4) 0.134(3) Uani 1 1 d .
H24 H -0.2679 1.1503 0.1133 0.161 Uiso 1 1 calc R
H25 H -0.1271 1.1845 0.1093 0.161 Uiso 1 1 calc R
C18 C -0.2056(10) 1.1362(10) 0.0399(5) 0.181(5) Uani 1 1 d .
H26 H -0.1441 1.0906 0.0204 0.271 Uiso 1 1 calc R
H27 H -0.1964 1.2207 0.0297 0.271 Uiso 1 1 calc R
H28 H -0.2872 1.1059 0.0272 0.271 Uiso 1 1 calc R
Fe2 Fe 0.28364(5) 0.03285(4) 0.39847(2) 0.04153(14) Uani 1 1 d .
P3 P 0.18346(7) 0.30611(7) 0.38010(4) 0.03367(18) Uani 1 1 d .
P4 P 0.22318(8) 0.21310(8) 0.29019(4) 0.03923(19) Uani 1 1 d .
N3 N 0.0258(2) 0.3123(3) 0.36613(14) 0.0452(7) Uani 1 1 d .
N4 N 0.3109(3) 0.3012(3) 0.24715(14) 0.0512(7) Uani 1 1 d .
C19 C 0.1858(3) 0.1733(3) 0.42756(15) 0.0403(7) Uani 1 1 d .
C20 C 0.1053(3) 0.0662(3) 0.41875(19) 0.0513(9) Uani 1 1 d .
H29 H 0.0355 0.0595 0.3929 0.062 Uiso 1 1 calc R
C21 C 0.1508(4) -0.0268(4) 0.4561(2) 0.0635(11) Uani 1 1 d .
H30 H 0.1160 -0.1051 0.4591 0.076 Uiso 1 1 calc R
C22 C 0.2588(5) 0.0197(4) 0.48830(19) 0.0630(11) Uani 1 1 d .
H31 H 0.3070 -0.0228 0.5159 0.076 Uiso 1 1 calc R
C23 C 0.2801(4) 0.1426(3) 0.47089(17) 0.0506(9) Uani 1 1 d .
H32 H 0.3448 0.1944 0.4853 0.061 Uiso 1 1 calc R
C24 C 0.3241(3) 0.0951(3) 0.31746(15) 0.0414(7) Uani 1 1 d .
C25 C 0.2775(4) -0.0288(3) 0.31336(18) 0.0531(9) Uani 1 1 d .
H33 H 0.2062 -0.0556 0.2916 0.064 Uiso 1 1 calc R
C26 C 0.3557(4) -0.1028(3) 0.3470(2) 0.0623(11) Uani 1 1 d .
H34 H 0.3460 -0.1868 0.3510 0.075 Uiso 1 1 calc R
C27 C 0.4522(4) -0.0284(4) 0.3739(2) 0.0631(11) Uani 1 1 d .
H35 H 0.5164 -0.0547 0.3992 0.076 Uiso 1 1 calc R
C28 C 0.4343(3) 0.0932(3) 0.35573(19) 0.0507(9) Uani 1 1 d .
H36 H 0.4852 0.1604 0.3667 0.061 Uiso 1 1 calc R
C29 C -0.0494(4) 0.3286(4) 0.4187(2) 0.0641(11) Uani 1 1 d .
H37 H -0.0636 0.4147 0.4241 0.077 Uiso 1 1 calc R
H38 H -0.0032 0.3011 0.4538 0.077 Uiso 1 1 calc R
C30 C -0.1739(4) 0.2597(5) 0.4137(3) 0.0828(16) Uani 1 1 d .
H39 H -0.2239 0.2926 0.3817 0.124 Uiso 1 1 calc R
H40 H -0.2157 0.2678 0.4505 0.124 Uiso 1 1 calc R
H41 H -0.1609 0.1751 0.4059 0.124 Uiso 1 1 calc R
C31 C -0.0117(3) 0.3847(4) 0.3145(2) 0.0562(10) Uani 1 1 d .
H42 H 0.0622 0.4126 0.2945 0.067 Uiso 1 1 calc R
H43 H -0.0533 0.4561 0.3283 0.067 Uiso 1 1 calc R
C32 C -0.0973(5) 0.3159(5) 0.2700(3) 0.0828(15) Uani 1 1 d .
H44 H -0.0597 0.2417 0.2584 0.124 Uiso 1 1 calc R
H45 H -0.1115 0.3652 0.2353 0.124 Uiso 1 1 calc R
H46 H -0.1752 0.2970 0.2878 0.124 Uiso 1 1 calc R
C33 C 0.4440(4) 0.3299(4) 0.2566(2) 0.0618(10) Uani 1 1 d .
H47 H 0.4633 0.3347 0.2992 0.074 Uiso 1 1 calc R
H48 H 0.4622 0.4097 0.2401 0.074 Uiso 1 1 calc R
C34 C 0.5284(4) 0.2391(5) 0.2290(3) 0.0789(14) Uani 1 1 d .
H49 H 0.5100 0.1593 0.2443 0.118 Uiso 1 1 calc R
H50 H 0.6136 0.2621 0.2389 0.118 Uiso 1 1 calc R
H51 H 0.5149 0.2383 0.1864 0.118 Uiso 1 1 calc R
C35 C 0.2434(5) 0.3641(4) 0.1982(2) 0.0727(13) Uani 1 1 d .
H52 H 0.1553 0.3432 0.1999 0.087 Uiso 1 1 calc R
H53 H 0.2539 0.4514 0.2045 0.087 Uiso 1 1 calc R
C36 C 0.2848(6) 0.3336(6) 0.1384(2) 0.0936(17) Uani 1 1 d .
H54 H 0.3707 0.3585 0.1354 0.140 Uiso 1 1 calc R
H55 H 0.2354 0.3752 0.1089 0.140 Uiso 1 1 calc R
H56 H 0.2754 0.2472 0.1318 0.140 Uiso 1 1 calc R
Cr1 Cr -0.24524(5) 0.63168(5) 0.06975(3) 0.04779(16) Uani 1 1 d .
O1 O -0.1322(5) 0.8317(4) -0.00539(18) 0.1102(16) Uani 1 1 d .
O2 O -0.4691(4) 0.6469(4) -0.01570(17) 0.1003(13) Uani 1 1 d .
O3 O -0.3695(4) 0.4167(4) 0.12933(18) 0.1004(13) Uani 1 1 d .
O4 O -0.0092(3) 0.5941(5) 0.1450(2) 0.1029(14) Uani 1 1 d .
O5 O -0.1472(4) 0.4542(4) -0.01756(19) 0.1067(14) Uani 1 1 d .
C37 C -0.1735(5) 0.7618(4) 0.0257(2) 0.0684(12) Uani 1 1 d .
C38 C -0.3872(4) 0.6442(4) 0.0177(2) 0.0656(11) Uani 1 1 d .
C39 C -0.3237(4) 0.4987(4) 0.1074(2) 0.0637(11) Uani 1 1 d .
C40 C -0.0987(4) 0.6121(4) 0.1169(2) 0.0634(11) Uani 1 1 d .
C41 C -0.1849(5) 0.5233(4) 0.0148(2) 0.0686(12) Uani 1 1 d .
Cr2 Cr 0.28966(5) 0.48977(4) 0.41783(2) 0.03758(14) Uani 1 1 d .
O6 O 0.2940(4) 0.5949(3) 0.29379(15) 0.0780(9) Uani 1 1 d .
O7 O 0.0573(3) 0.6354(3) 0.42963(17) 0.0777(10) Uani 1 1 d .
O8 O 0.2540(3) 0.4035(3) 0.54442(14) 0.0717(8) Uani 1 1 d .
O9 O 0.5442(3) 0.3825(3) 0.41006(15) 0.0693(8) Uani 1 1 d .
O10 O 0.4345(3) 0.7131(3) 0.46297(15) 0.0707(9) Uani 1 1 d .
C42 C 0.2947(4) 0.5494(3) 0.33900(18) 0.0503(9) Uani 1 1 d .
C43 C 0.1421(4) 0.5762(3) 0.42487(18) 0.0511(9) Uani 1 1 d .
C44 C 0.2686(3) 0.4332(3) 0.49605(17) 0.0447(8) Uani 1 1 d .
C45 C 0.4462(3) 0.4177(3) 0.41254(17) 0.0478(8) Uani 1 1 d .
C46 C 0.3778(4) 0.6289(3) 0.44666(18) 0.0503(8) Uani 1 1 d .

loop_
_atom_site_aniso_label
_atom_site_aniso_U_11
_atom_site_aniso_U_22
_atom_site_aniso_U_33
_atom_site_aniso_U_23
_atom_site_aniso_U_13
_atom_site_aniso_U_12
Fe1 0.0484(3) 0.0595(3) 0.0396(3) 0.0041(2) -0.0011(2) -0.0092(2)
P1 0.0316(4) 0.0490(5) 0.0384(5) 0.0061(4) -0.0001(3) -0.0048(3)
P2 0.0456(5) 0.0470(5) 0.0564(6) 0.0051(4) 0.0011(4) -0.0043(4)
N1 0.0346(14) 0.070(2) 0.0521(19) 0.0107(15) -0.0035(12) -0.0008(13)
N2 0.0552(19) 0.064(2) 0.065(2) 0.0211(17) 0.0031(16) -0.0149(16)
C1 0.0345(16) 0.0451(17) 0.0454(19) 0.0065(14) 0.0022(13) -0.0046(13)
C2 0.0442(19) 0.059(2) 0.048(2) 0.0108(17) 0.0085(15) 0.0049(16)
C3 0.056(2) 0.072(3) 0.049(2) 0.0102(19) 0.0126(18) 0.0015(19)
C4 0.053(2) 0.059(2) 0.049(2) 0.0144(17) 0.0027(17) -0.0005(17)
C5 0.0459(19) 0.0515(19) 0.048(2) 0.0037(16) 0.0043(15) 0.0019(15)
C6 0.055(2) 0.054(2) 0.057(2) 0.0025(17) -0.0052(18) -0.0181(17)
C7 0.106(4) 0.069(3) 0.058(3) -0.013(2) 0.010(3) -0.028(3)
C8 0.129(5) 0.121(5) 0.051(3) -0.003(3) -0.012(3) -0.063(4)
C9 0.068(3) 0.128(5) 0.074(4) 0.034(3) -0.035(3) -0.043(3)
C10 0.041(2) 0.087(3) 0.076(3) 0.020(2) -0.0114(19) -0.017(2)
C11 0.039(2) 0.083(3) 0.078(3) 0.007(2) -0.0050(19) -0.0134(19)
C12 0.040(2) 0.125(5) 0.172(7) 0.039(5) 0.025(3) -0.008(3)
C13 0.055(2) 0.084(3) 0.052(3) 0.021(2) -0.0100(18) 0.009(2)
C14 0.097(4) 0.079(3) 0.102(5) 0.019(3) 0.001(3) 0.021(3)
C15 0.061(2) 0.074(3) 0.057(3) -0.001(2) 0.010(2) -0.019(2)
C16 0.060(3) 0.102(4) 0.106(5) -0.011(3) 0.007(3) -0.024(3)
C17 0.085(4) 0.163(7) 0.156(7) 0.117(6) -0.003(4) -0.003(4)
C18 0.179(10) 0.201(11) 0.157(10) 0.083(8) -0.038(7) -0.022(8)
Fe2 0.0461(3) 0.0318(2) 0.0464(3) 0.00347(19) -0.0011(2) 0.00015(18)
P3 0.0293(4) 0.0329(4) 0.0385(4) -0.0002(3) 0.0007(3) -0.0014(3)
P4 0.0400(4) 0.0399(4) 0.0375(5) -0.0009(3) -0.0008(3) 0.0006(3)
N3 0.0283(13) 0.0505(16) 0.0566(19) -0.0026(13) 0.0007(12) 0.0023(11)
N4 0.0579(18) 0.0513(16) 0.0451(18) 0.0108(14) 0.0095(14) 0.0020(14)
C19 0.0435(17) 0.0353(15) 0.0421(19) 0.0035(13) 0.0079(14) -0.0056(13)
C20 0.0473(19) 0.0446(18) 0.062(2) 0.0026(16) 0.0141(17) -0.0108(15)
C21 0.078(3) 0.045(2) 0.067(3) 0.0164(19) 0.017(2) -0.0118(19)
C22 0.092(3) 0.051(2) 0.047(2) 0.0144(17) 0.000(2) 0.007(2)
C23 0.068(2) 0.0396(17) 0.043(2) 0.0019(14) -0.0042(17) -0.0008(16)
C24 0.0440(17) 0.0419(16) 0.0385(18) -0.0021(13) 0.0057(13) 0.0027(13)
C25 0.064(2) 0.0445(18) 0.051(2) -0.0069(16) 0.0045(18) 0.0023(16)
C26 0.080(3) 0.0371(18) 0.071(3) -0.0031(18) 0.005(2) 0.0127(18)
C27 0.057(2) 0.061(2) 0.073(3) 0.011(2) 0.002(2) 0.0244(19)
C28 0.0436(19) 0.0472(18) 0.062(2) 0.0028(17) 0.0042(16) 0.0049(15)
C29 0.044(2) 0.072(3) 0.078(3) -0.009(2) 0.020(2) 0.0031(18)
C30 0.044(2) 0.096(4) 0.111(5) 0.012(3) 0.023(2) -0.003(2)
C31 0.0414(19) 0.058(2) 0.069(3) 0.0052(19) -0.0099(17) 0.0129(16)
C32 0.064(3) 0.099(4) 0.083(4) -0.011(3) -0.031(3) 0.012(3)
C33 0.064(3) 0.065(2) 0.056(3) 0.0038(19) 0.0128(19) -0.014(2)
C34 0.060(3) 0.095(4) 0.083(4) 0.012(3) 0.024(2) -0.005(2)
C35 0.101(4) 0.066(3) 0.050(3) 0.012(2) -0.002(2) 0.001(2)
C36 0.098(4) 0.126(5) 0.055(3) 0.004(3) 0.002(3) -0.026(4)
Cr1 0.0484(3) 0.0540(3) 0.0405(3) -0.0014(2) 0.0064(2) -0.0106(3)
O1 0.160(4) 0.103(3) 0.065(2) 0.009(2) 0.025(2) -0.066(3)
O2 0.089(3) 0.148(4) 0.061(2) -0.009(2) -0.025(2) -0.007(2)
O3 0.131(3) 0.087(2) 0.079(3) 0.019(2) 0.001(2) -0.055(2)
O4 0.056(2) 0.156(4) 0.097(3) -0.003(3) -0.0043(19) 0.021(2)
O5 0.140(4) 0.098(3) 0.084(3) -0.029(2) 0.028(3) 0.009(3)
C37 0.085(3) 0.073(3) 0.046(2) -0.013(2) 0.013(2) -0.033(2)
C38 0.073(3) 0.076(3) 0.047(2) -0.006(2) -0.005(2) -0.008(2)
C39 0.066(3) 0.064(2) 0.059(3) 0.002(2) 0.000(2) -0.016(2)
C40 0.048(2) 0.080(3) 0.063(3) -0.012(2) 0.0105(19) -0.002(2)
C41 0.083(3) 0.074(3) 0.050(3) -0.009(2) 0.015(2) -0.007(2)
Cr2 0.0404(3) 0.0333(2) 0.0384(3) -0.0002(2) -0.0023(2) -0.0038(2)
O6 0.118(3) 0.0589(17) 0.055(2) 0.0137(15) -0.0053(18) -0.0156(17)
O7 0.075(2) 0.0688(19) 0.090(3) -0.0033(17) -0.0024(18) 0.0291(17)
O8 0.091(2) 0.077(2) 0.0479(18) 0.0032(15) 0.0078(15) -0.0004(17)
O9 0.0407(15) 0.090(2) 0.077(2) -0.0048(17) -0.0050(13) 0.0090(14)
O10 0.088(2) 0.0516(15) 0.069(2) -0.0002(14) -0.0157(16) -0.0256(15)
C42 0.062(2) 0.0384(17) 0.049(2) -0.0009(15) -0.0059(17) -0.0114(15)
C43 0.059(2) 0.0411(17) 0.052(2) 0.0003(15) -0.0045(17) 0.0027(16)
C44 0.0497(19) 0.0409(17) 0.043(2) -0.0025(14) -0.0034(15) -0.0010(14)
C45 0.0445(19) 0.0526(19) 0.045(2) 0.0017(16) -0.0045(15) -0.0058(15)
C46 0.060(2) 0.0435(18) 0.046(2) 0.0019(15) -0.0047(16) -0.0047(16)

loop_
_atom_type_symbol
_atom_type_description
_atom_type_scat_dispersion_real
_atom_type_scat_dispersion_imag
_atom_type_scat_source
C C 0.0033 0.0016 'International Tables Vol C Tables 4.2.6.8 and 6.1.1.4'
H H 0.0000 0.0000 'International Tables Vol C Tables 4.2.6.8 and 6.1.1.4'
N N 0.0061 0.0033 'International Tables Vol C Tables 4.2.6.8 and 6.1.1.4'
O O 0.0106 0.0060 'International Tables Vol C Tables 4.2.6.8 and 6.1.1.4'
P P 0.1023 0.0942 'International Tables Vol C Tables 4.2.6.8 and 6.1.1.4'
Cr Cr 0.3209 0.6236 'International Tables Vol C Tables 4.2.6.8 and 6.1.1.4'
Fe Fe 0.3463 0.8444 'International Tables Vol C Tables 4.2.6.8 and 6.1.1.4'

loop_
_geom_angle_atom_site_label_1
_geom_angle_atom_site_label_2
_geom_angle_atom_site_label_3
_geom_angle
C6 Fe1 C1 99.74(15)
C6 Fe1 C10 41.64(18)
C1 Fe1 C10 110.83(18)
C6 Fe1 C2 110.41(16)
C1 Fe1 C2 41.58(15)
C10 Fe1 C2 144.27(17)
C6 Fe1 C5 124.20(17)
C1 Fe1 C5 41.19(14)
C10 Fe1 C5 105.72(19)
C2 Fe1 C5 69.07(16)
C6 Fe1 C7 42.04(18)
C1 Fe1 C7 124.5(2)
C10 Fe1 C7 69.6(2)
C2 Fe1 C7 105.1(2)
C5 Fe1 C7 163.65(19)
C6 Fe1 C3 147.16(17)
C1 Fe1 C3 69.25(16)
C10 Fe1 C3 171.03(18)
C2 Fe1 C3 41.04(16)
C5 Fe1 C3 68.13(16)
C7 Fe1 C3 118.2(2)
C6 Fe1 C9 69.1(2)
C1 Fe1 C9 148.2(2)
C10 Fe1 C9 41.2(2)
C2 Fe1 C9 169.9(3)
C5 Fe1 C9 120.0(3)
C7 Fe1 C9 67.4(3)
C3 Fe1 C9 135.4(2)
C6 Fe1 C8 69.5(2)
C1 Fe1 C8 164.7(2)
C10 Fe1 C8 68.8(3)
C2 Fe1 C8 130.6(3)
C5 Fe1 C8 154.1(3)
C7 Fe1 C8 40.3(3)
C3 Fe1 C8 113.7(2)
C9 Fe1 C8 39.4(3)
C6 Fe1 C4 164.36(17)
C1 Fe1 C4 68.79(15)
C10 Fe1 C4 130.94(19)
C2 Fe1 C4 68.58(16)
C5 Fe1 C4 40.25(15)
C7 Fe1 C4 153.45(19)
C3 Fe1 C4 40.22(16)
C9 Fe1 C4 114.8(2)
C8 Fe1 C4 123.8(2)
N1 P1 C1 99.17(16)
N1 P1 P2 96.62(13)
C1 P1 P2 98.16(12)
N1 P1 Cr1 116.04(13)
C1 P1 Cr1 115.57(12)
P2 P1 Cr1 126.37(5)
N2 P2 C6 106.23(19)
N2 P2 P1 110.41(15)
C6 P2 P1 99.51(13)
C13 N1 C11 114.5(3)
C13 N1 P1 114.3(3)
C11 N1 P1 116.3(3)
C15 N2 C17 116.2(4)
C15 N2 P2 125.4(3)
C17 N2 P2 116.8(4)
C5 C1 C2 107.2(3)
C5 C1 P1 127.4(3)
C2 C1 P1 124.1(3)
C5 C1 Fe1 70.1(2)
C2 C1 Fe1 69.6(2)
P1 C1 Fe1 115.55(16)
C3 C2 C1 107.6(3)
C3 C2 Fe1 70.5(2)
C1 C2 Fe1 68.9(2)
C3 C2 H1 126.2
C1 C2 H1 126.2
Fe1 C2 H1 126.0
C4 C3 C2 108.3(4)
C4 C3 Fe1 70.7(2)
C2 C3 Fe1 68.5(2)
C4 C3 H2 125.8
C2 C3 H2 125.8
Fe1 C3 H2 126.6
C5 C4 C3 107.8(3)
C5 C4 Fe1 68.4(2)
C3 C4 Fe1 69.1(2)
C5 C4 H3 126.1
C3 C4 H3 126.1
Fe1 C4 H3 128.0
C4 C5 C1 109.0(3)
C4 C5 Fe1 71.4(2)
C1 C5 Fe1 68.7(2)
C4 C5 H4 125.5
C1 C5 H4 125.5
Fe1 C5 H4 126.0
C10 C6 C7 107.0(4)
C10 C6 P2 133.8(4)
C7 C6 P2 117.4(4)
C10 C6 Fe1 69.7(2)
C7 C6 Fe1 70.3(3)
P2 C6 Fe1 112.97(19)
C8 C7 C6 108.1(5)
C8 C7 Fe1 70.9(3)
C6 C7 Fe1 67.7(2)
C8 C7 H5 125.9
C6 C7 H5 125.9
Fe1 C7 H5 127.0
C9 C8 C7 108.2(5)
C9 C8 Fe1 69.8(3)
C7 C8 Fe1 68.8(3)
C9 C8 H6 125.9
C7 C8 H6 125.9
Fe1 C8 H6 127.1
C8 C9 C10 109.7(5)
C8 C9 Fe1 70.9(3)
C10 C9 Fe1 68.0(2)
C8 C9 H7 125.1
C10 C9 H7 125.1
Fe1 C9 H7 127.6
C6 C10 C9 107.0(5)
C6 C10 Fe1 68.7(2)
C9 C10 Fe1 70.8(3)
C6 C10 H8 126.5
C9 C10 H8 126.5
Fe1 C10 H8 125.6
N1 C11 C12 113.5(4)
N1 C11 H9 108.9
C12 C11 H9 108.9
N1 C11 H10 108.9
C12 C11 H10 108.9
H9 C11 H10 107.7
C11 C12 H11 109.5
C11 C12 H12 109.5
H11 C12 H12 109.5
C11 C12 H13 109.5
H11 C12 H13 109.5
H12 C12 H13 109.5
N1 C13 C14 113.6(4)
N1 C13 H14 108.8
C14 C13 H14 108.8
N1 C13 H15 108.8
C14 C13 H15 108.8
H14 C13 H15 107.7
C13 C14 H16 109.5
C13 C14 H17 109.5
H16 C14 H17 109.5
C13 C14 H18 109.5
H16 C14 H18 109.5
H17 C14 H18 109.5
N2 C15 C16 114.1(4)
N2 C15 H19 108.7
C16 C15 H19 108.7
N2 C15 H20 108.7
C16 C15 H20 108.7
H19 C15 H20 107.6
C15 C16 H21 109.5
C15 C16 H22 109.5
H21 C16 H22 109.5
C15 C16 H23 109.5
H21 C16 H23 109.5
H22 C16 H23 109.5
C18 C17 N2 123.0(10)
C18 C17 H24 106.6
N2 C17 H24 106.6
C18 C17 H25 106.6
N2 C17 H25 106.6
H24 C17 H25 106.5
C17 C18 H26 109.5
C17 C18 H27 109.5
H26 C18 H27 109.5
C17 C18 H28 109.5
H26 C18 H28 109.5
H27 C18 H28 109.5
C24 Fe2 C28 41.92(15)
C24 Fe2 C19 99.34(13)
C28 Fe2 C19 110.90(14)
C24 Fe2 C23 122.64(14)
C28 Fe2 C23 104.12(17)
C19 Fe2 C23 41.47(15)
C24 Fe2 C25 41.81(15)
C28 Fe2 C25 69.26(17)
C19 Fe2 C25 124.30(15)
C23 Fe2 C25 162.55(15)
C24 Fe2 C20 111.83(15)
C28 Fe2 C20 145.80(15)
C19 Fe2 C20 41.80(13)
C23 Fe2 C20 69.36(17)
C25 Fe2 C20 106.55(17)
C24 Fe2 C22 163.31(16)
C28 Fe2 C22 129.09(19)
C19 Fe2 C22 69.44(15)
C23 Fe2 C22 40.94(15)
C25 Fe2 C22 154.88(17)
C20 Fe2 C22 68.53(19)
C24 Fe2 C27 69.61(16)
C28 Fe2 C27 40.79(16)
C19 Fe2 C27 147.52(16)
C23 Fe2 C27 118.17(19)
C25 Fe2 C27 67.99(18)
C20 Fe2 C27 170.66(17)
C22 Fe2 C27 112.94(19)
C24 Fe2 C21 148.42(17)
C28 Fe2 C21 169.43(18)
C19 Fe2 C21 69.28(15)
C23 Fe2 C21 68.68(17)
C25 Fe2 C21 119.88(18)
C20 Fe2 C21 40.38(16)
C22 Fe2 C21 40.50(19)
C27 Fe2 C21 134.87(18)
C24 Fe2 C26 69.07(15)
C28 Fe2 C26 68.25(17)
C19 Fe2 C26 164.10(17)
C23 Fe2 C26 154.18(17)
C25 Fe2 C26 39.88(17)
C20 Fe2 C26 130.99(17)
C22 Fe2 C26 124.18(17)
C27 Fe2 C26 40.11(18)
C21 Fe2 C26 114.66(18)
N3 P3 C19 99.09(15)
N3 P3 P4 95.17(11)
C19 P3 P4 98.94(11)
N3 P3 Cr2 116.94(11)
C19 P3 Cr2 117.42(12)
P4 P3 Cr2 124.29(5)
N4 P4 C24 105.49(16)
N4 P4 P3 112.52(13)
C24 P4 P3 99.26(12)
C31 N3 C29 114.6(3)
C31 N3 P3 115.2(2)
C29 N3 P3 115.8(3)
C33 N4 C35 117.8(3)
C33 N4 P4 126.3(3)
C35 N4 P4 115.7(3)
C23 C19 C20 106.8(3)
C23 C19 P3 127.4(3)
C20 C19 P3 124.6(3)
C23 C19 Fe2 69.3(2)
C20 C19 Fe2 69.9(2)
P3 C19 Fe2 115.94(17)
C21 C20 C19 108.2(4)
C21 C20 Fe2 70.7(2)
C19 C20 Fe2 68.35(19)
C21 C20 H29 125.9
C19 C20 H29 125.9
Fe2 C20 H29 126.6
C20 C21 C22 108.4(3)
C20 C21 Fe2 68.9(2)
C22 C21 Fe2 69.3(2)
C20 C21 H30 125.8
C22 C21 H30 125.8
Fe2 C21 H30 127.6
C23 C22 C21 108.0(4)
C23 C22 Fe2 68.4(2)
C21 C22 Fe2 70.2(3)
C23 C22 H31 126.0
C21 C22 H31 126.0
Fe2 C22 H31 127.0
C22 C23 C19 108.7(4)
C22 C23 Fe2 70.7(2)
C19 C23 Fe2 69.2(2)
C22 C23 H32 125.7
C19 C23 H32 125.7
Fe2 C23 H32 126.0
C25 C24 C28 105.7(3)
C25 C24 P4 117.8(3)
C28 C24 P4 134.8(3)
C25 C24 Fe2 69.6(2)
C28 C24 Fe2 69.3(2)
P4 C24 Fe2 114.07(16)
C26 C25 C24 109.4(4)
C26 C25 Fe2 72.0(3)
C24 C25 Fe2 68.6(2)
C26 C25 H33 125.3
C24 C25 H33 125.3
Fe2 C25 H33 125.6
C25 C26 C27 108.3(3)
C25 C26 Fe2 68.1(2)
C27 C26 Fe2 69.3(2)
C25 C26 H34 125.8
C27 C26 H34 125.8
Fe2 C26 H34 128.3
C26 C27 C28 108.0(4)
C26 C27 Fe2 70.6(2)
C28 C27 Fe2 68.1(2)
C26 C27 H35 126.0
C28 C27 H35 126.0
Fe2 C27 H35 126.9
C27 C28 C24 108.5(4)
C27 C28 Fe2 71.1(2)
C24 C28 Fe2 68.7(2)
C27 C28 H36 125.8
C24 C28 H36 125.8
Fe2 C28 H36 126.0
N3 C29 C30 113.1(4)
N3 C29 H37 109.0
C30 C29 H37 109.0
N3 C29 H38 109.0
C30 C29 H38 109.0
H37 C29 H38 107.8
C29 C30 H39 109.5
C29 C30 H40 109.5
H39 C30 H40 109.5
C29 C30 H41 109.5
H39 C30 H41 109.5
H40 C30 H41 109.5
N3 C31 C32 113.5(4)
N3 C31 H42 108.9
C32 C31 H42 108.9
N3 C31 H43 108.9
C32 C31 H43 108.9
H42 C31 H43 107.7
C31 C32 H44 109.5
C31 C32 H45 109.5
H44 C32 H45 109.5
C31 C32 H46 109.5
H44 C32 H46 109.5
H45 C32 H46 109.5
N4 C33 C34 114.7(4)
N4 C33 H47 108.6
C34 C33 H47 108.6
N4 C33 H48 108.6
C34 C33 H48 108.6
H47 C33 H48 107.6
C33 C34 H49 109.5
C33 C34 H50 109.5
H49 C34 H50 109.5
C33 C34 H51 109.5
H49 C34 H51 109.5
H50 C34 H51 109.5
C36 C35 N4 113.9(5)
C36 C35 H52 108.8
N4 C35 H52 108.8
C36 C35 H53 108.8
N4 C35 H53 108.8
H52 C35 H53 107.7
C35 C36 H54 109.5
C35 C36 H55 109.5
H54 C36 H55 109.5
C35 C36 H56 109.5
H54 C36 H56 109.5
H55 C36 H56 109.5
C41 Cr1 C40 88.2(2)
C41 Cr1 C39 88.7(2)
C40 Cr1 C39 90.9(2)
C41 Cr1 C38 87.4(2)
C40 Cr1 C38 175.62(19)
C39 Cr1 C38 89.5(2)
C41 Cr1 C37 88.7(2)
C40 Cr1 C37 93.0(2)
C39 Cr1 C37 175.21(19)
C38 Cr1 C37 86.4(2)
C41 Cr1 P1 175.99(15)
C40 Cr1 P1 92.99(14)
C39 Cr1 P1 87.46(15)
C38 Cr1 P1 91.39(15)
C37 Cr1 P1 95.09(14)
O1 C37 Cr1 173.0(4)
O2 C38 Cr1 176.0(5)
O3 C39 Cr1 178.4(5)
O4 C40 Cr1 176.6(5)
O5 C41 Cr1 177.9(5)
C46 Cr2 C44 91.30(16)
C46 Cr2 C43 87.99(17)
C44 Cr2 C43 88.05(16)
C46 Cr2 C42 90.47(16)
C44 Cr2 C42 174.64(16)
C43 Cr2 C42 86.95(17)
C46 Cr2 C45 86.45(17)
C44 Cr2 C45 92.86(16)
C43 Cr2 C45 174.38(16)
C42 Cr2 C45 92.31(17)
C46 Cr2 P3 177.74(13)
C44 Cr2 P3 88.90(11)
C43 Cr2 P3 94.27(12)
C42 Cr2 P3 89.54(11)
C45 Cr2 P3 91.30(11)
O6 C42 Cr2 173.7(4)
O7 C43 Cr2 175.5(4)
O8 C44 Cr2 177.1(3)
O9 C45 Cr2 175.1(3)
O10 C46 Cr2 177.8(4)

loop_
_geom_bond_atom_site_label_1
_geom_bond_atom_site_label_2
_geom_bond_distance
Fe1 C6 1.999(4)
Fe1 C1 2.012(4)
Fe1 C10 2.012(4)
Fe1 C2 2.021(4)
Fe1 C5 2.030(4)
Fe1 C7 2.035(5)
Fe1 C3 2.048(4)
Fe1 C9 2.049(5)
Fe1 C8 2.063(5)
Fe1 C4 2.069(4)
P1 N1 1.716(3)
P1 C1 1.816(4)
P1 P2 2.3017(15)
P1 Cr1 2.4160(13)
P2 N2 1.664(3)
P2 C6 1.823(4)
N1 C13 1.476(5)
N1 C11 1.480(5)
N2 C15 1.456(6)
N2 C17 1.487(7)
C1 C5 1.422(5)
C1 C2 1.431(5)
C2 C3 1.427(5)
C2 H1 0.9300
C3 C4 1.416(6)
C3 H2 0.9300
C4 C5 1.410(5)
C4 H3 0.9300
C5 H4 0.9300
C6 C10 1.426(6)
C6 C7 1.447(6)
C7 C8 1.412(9)
C7 H5 0.9300
C8 C9 1.385(9)
C8 H6 0.9300
C9 C10 1.430(7)
C9 H7 0.9300
C10 H8 0.9300
C11 C12 1.500(6)
C11 H9 0.9700
C11 H10 0.9700
C12 H11 0.9600
C12 H12 0.9600
C12 H13 0.9600
C13 C14 1.484(7)
C13 H14 0.9700
C13 H15 0.9700
C14 H16 0.9600
C14 H17 0.9600
C14 H18 0.9600
C15 C16 1.518(7)
C15 H19 0.9700
C15 H20 0.9700
C16 H21 0.9600
C16 H22 0.9600
C16 H23 0.9600
C17 C18 1.272(11)
C17 H24 0.9700
C17 H25 0.9700
C18 H26 0.9600
C18 H27 0.9600
C18 H28 0.9600
Fe2 C24 2.003(3)
Fe2 C28 2.011(4)
Fe2 C19 2.015(3)
Fe2 C23 2.015(4)
Fe2 C25 2.016(4)
Fe2 C20 2.035(4)
Fe2 C22 2.046(4)
Fe2 C27 2.050(4)
Fe2 C21 2.058(4)
Fe2 C26 2.067(4)
P3 N3 1.717(3)
P3 C19 1.811(3)
P3 P4 2.3123(14)
P3 Cr2 2.4130(12)
P4 N4 1.668(3)
P4 C24 1.813(3)
N3 C31 1.461(5)
N3 C29 1.468(5)
N4 C33 1.463(5)
N4 C35 1.479(5)
C19 C23 1.427(5)
C19 C20 1.445(5)
C20 C21 1.413(6)
C20 H29 0.9300
C21 C22 1.421(7)
C21 H30 0.9300
C22 C23 1.420(5)
C22 H31 0.9300
C23 H32 0.9300
C24 C25 1.434(5)
C24 C28 1.436(5)
C25 C26 1.393(6)
C25 H33 0.9300
C26 C27 1.412(6)
C26 H34 0.9300
C27 C28 1.416(5)
C27 H35 0.9300
C28 H36 0.9300
C29 C30 1.515(6)
C29 H37 0.9700
C29 H38 0.9700
C30 H39 0.9600
C30 H40 0.9600
C30 H41 0.9600
C31 C32 1.510(6)
C31 H42 0.9700
C31 H43 0.9700
C32 H44 0.9600
C32 H45 0.9600
C32 H46 0.9600
C33 C34 1.515(6)
C33 H47 0.9700
C33 H48 0.9700
C34 H49 0.9600
C34 H50 0.9600
C34 H51 0.9600
C35 C36 1.469(7)
C35 H52 0.9700
C35 H53 0.9700
C36 H54 0.9600
C36 H55 0.9600
C36 H56 0.9600
Cr1 C41 1.855(5)
Cr1 C40 1.882(5)
Cr1 C39 1.884(4)
Cr1 C38 1.895(5)
Cr1 C37 1.902(5)
O1 C37 1.132(5)
O2 C38 1.133(5)
O3 C39 1.136(5)
O4 C40 1.153(6)
O5 C41 1.141(5)
Cr2 C46 1.867(4)
Cr2 C44 1.884(4)
Cr2 C43 1.889(4)
Cr2 C42 1.891(4)
Cr2 C45 1.893(4)
O6 C42 1.132(5)
O7 C43 1.146(5)
O8 C44 1.149(5)
O9 C45 1.138(4)
O10 C46 1.140(5)

loop_
_geom_torsion_atom_site_label_1
_geom_torsion_atom_site_label_2
_geom_torsion_atom_site_label_3
_geom_torsion_atom_site_label_4
_geom_torsion
N1 P1 P2 N2 -112.57(18)
C1 P1 P2 N2 147.13(18)
Cr1 P1 P2 N2 16.80(16)
N1 P1 P2 C6 136.04(18)
C1 P1 P2 C6 35.74(18)
Cr1 P1 P2 C6 -94.58(15)
C1 P1 N1 C13 164.0(3)
P2 P1 N1 C13 64.6(3)
Cr1 P1 N1 C13 -71.6(3)
C1 P1 N1 C11 -59.1(3)
P2 P1 N1 C11 -158.5(3)
Cr1 P1 N1 C11 65.3(3)
C6 P2 N2 C15 32.5(4)
P1 P2 N2 C15 -74.5(4)
C6 P2 N2 C17 -132.8(5)
P1 P2 N2 C17 120.2(5)
N1 P1 C1 C5 151.5(3)
P2 P1 C1 C5 -110.4(3)
Cr1 P1 C1 C5 26.7(4)
N1 P1 C1 C2 -43.1(3)
P2 P1 C1 C2 55.0(3)
Cr1 P1 C1 C2 -167.9(3)
N1 P1 C1 Fe1 -124.83(19)
P2 P1 C1 Fe1 -26.71(18)
Cr1 P1 C1 Fe1 110.40(16)
C6 Fe1 C1 C5 132.1(2)
C10 Fe1 C1 C5 90.3(2)
C2 Fe1 C1 C5 -118.1(3)
C7 Fe1 C1 C5 169.3(2)
C3 Fe1 C1 C5 -80.1(2)
C9 Fe1 C1 C5 66.3(4)
C8 Fe1 C1 C5 175.9(8)
C4 Fe1 C1 C5 -36.9(2)
C6 Fe1 C1 C2 -109.9(2)
C10 Fe1 C1 C2 -151.6(2)
C5 Fe1 C1 C2 118.1(3)
C7 Fe1 C1 C2 -72.7(3)
C3 Fe1 C1 C2 38.0(2)
C9 Fe1 C1 C2 -175.6(4)
C8 Fe1 C1 C2 -66.0(9)
C4 Fe1 C1 C2 81.2(2)
C6 Fe1 C1 P1 9.2(2)
C10 Fe1 C1 P1 -32.6(2)
C2 Fe1 C1 P1 119.0(3)
C5 Fe1 C1 P1 -122.9(3)
C7 Fe1 C1 P1 46.4(3)
C3 Fe1 C1 P1 157.0(2)
C9 Fe1 C1 P1 -56.6(4)
C8 Fe1 C1 P1 53.0(9)
C4 Fe1 C1 P1 -159.8(2)
C5 C1 C2 C3 0.2(4)
P1 C1 C2 C3 -167.8(3)
Fe1 C1 C2 C3 -60.1(3)
C5 C1 C2 Fe1 60.3(2)
P1 C1 C2 Fe1 -107.7(3)
C6 Fe1 C2 C3 -159.7(3)
C1 Fe1 C2 C3 118.8(3)
C10 Fe1 C2 C3 168.3(3)
C5 Fe1 C2 C3 80.3(3)
C7 Fe1 C2 C3 -115.8(3)
C9 Fe1 C2 C3 -74.5(11)
C8 Fe1 C2 C3 -79.7(3)
C4 Fe1 C2 C3 37.0(2)
C6 Fe1 C2 C1 81.5(2)
C10 Fe1 C2 C1 49.5(4)
C5 Fe1 C2 C1 -38.5(2)
C7 Fe1 C2 C1 125.4(2)
C3 Fe1 C2 C1 -118.8(3)
C9 Fe1 C2 C1 166.7(10)
C8 Fe1 C2 C1 161.5(3)
C4 Fe1 C2 C1 -81.8(2)
C1 C2 C3 C4 -0.6(5)
Fe1 C2 C3 C4 -59.6(3)
C1 C2 C3 Fe1 59.1(3)
C6 Fe1 C3 C4 156.6(3)
C1 Fe1 C3 C4 81.3(3)
C10 Fe1 C3 C4 -10.9(14)
C2 Fe1 C3 C4 119.8(4)
C5 Fe1 C3 C4 37.0(2)
C7 Fe1 C3 C4 -159.7(3)
C9 Fe1 C3 C4 -74.2(4)
C8 Fe1 C3 C4 -114.9(3)
C6 Fe1 C3 C2 36.9(4)
C1 Fe1 C3 C2 -38.5(2)
C10 Fe1 C3 C2 -130.7(12)
C5 Fe1 C3 C2 -82.8(3)
C7 Fe1 C3 C2 80.5(3)
C9 Fe1 C3 C2 166.0(4)
C8 Fe1 C3 C2 125.3(3)
C4 Fe1 C3 C2 -119.8(4)
C2 C3 C4 C5 0.7(5)
Fe1 C3 C4 C5 -57.5(3)
C2 C3 C4 Fe1 58.3(3)
C6 Fe1 C4 C5 -6.8(7)
C1 Fe1 C4 C5 37.7(2)
C10 Fe1 C4 C5 -62.0(3)
C2 Fe1 C4 C5 82.5(2)
C7 Fe1 C4 C5 163.4(4)
C3 Fe1 C4 C5 120.3(3)
C9 Fe1 C4 C5 -107.9(3)
C8 Fe1 C4 C5 -152.2(3)
C6 Fe1 C4 C3 -127.1(6)
C1 Fe1 C4 C3 -82.5(3)
C10 Fe1 C4 C3 177.8(3)
C2 Fe1 C4 C3 -37.8(2)
C5 Fe1 C4 C3 -120.3(3)
C7 Fe1 C4 C3 43.1(6)
C9 Fe1 C4 C3 131.9(3)
C8 Fe1 C4 C3 87.5(4)
C3 C4 C5 C1 -0.6(4)
Fe1 C4 C5 C1 -58.6(3)
C3 C4 C5 Fe1 58.0(3)
C2 C1 C5 C4 0.3(4)
P1 C1 C5 C4 167.7(3)
Fe1 C1 C5 C4 60.2(3)
C2 C1 C5 Fe1 -59.9(3)
P1 C1 C5 Fe1 107.5(3)
C6 Fe1 C5 C4 177.8(2)
C1 Fe1 C5 C4 -120.0(3)
C10 Fe1 C5 C4 136.2(2)
C2 Fe1 C5 C4 -81.2(2)
C7 Fe1 C5 C4 -153.0(7)
C3 Fe1 C5 C4 -36.9(2)
C9 Fe1 C5 C4 93.9(3)
C8 Fe1 C5 C4 62.5(5)
C6 Fe1 C5 C1 -62.2(3)
C10 Fe1 C5 C1 -103.9(2)
C2 Fe1 C5 C1 38.8(2)
C7 Fe1 C5 C1 -33.0(8)
C3 Fe1 C5 C1 83.0(2)
C9 Fe1 C5 C1 -146.1(2)
C8 Fe1 C5 C1 -177.5(5)
C4 Fe1 C5 C1 120.0(3)
N2 P2 C6 C10 -65.1(4)
P1 P2 C6 C10 49.5(4)
N2 P2 C6 C7 132.6(3)
P1 P2 C6 C7 -112.7(3)
N2 P2 C6 Fe1 -148.5(2)
P1 P2 C6 Fe1 -33.8(2)
C1 Fe1 C6 C10 -110.5(3)
C2 Fe1 C6 C10 -152.3(3)
C5 Fe1 C6 C10 -74.2(3)
C7 Fe1 C6 C10 117.6(4)
C3 Fe1 C6 C10 -177.1(3)
C9 Fe1 C6 C10 38.6(3)
C8 Fe1 C6 C10 80.8(4)
C4 Fe1 C6 C10 -68.9(7)
C1 Fe1 C6 C7 131.9(3)
C10 Fe1 C6 C7 -117.6(4)
C2 Fe1 C6 C7 90.2(3)
C5 Fe1 C6 C7 168.2(3)
C3 Fe1 C6 C7 65.3(4)
C9 Fe1 C6 C7 -79.0(4)
C8 Fe1 C6 C7 -36.8(4)
C4 Fe1 C6 C7 173.5(6)
C1 Fe1 C6 P2 19.6(2)
C10 Fe1 C6 P2 130.1(4)
C2 Fe1 C6 P2 -22.1(3)
C5 Fe1 C6 P2 55.9(3)
C7 Fe1 C6 P2 -112.3(4)
C3 Fe1 C6 P2 -47.0(4)
C9 Fe1 C6 P2 168.7(4)
C8 Fe1 C6 P2 -149.1(4)
C4 Fe1 C6 P2 61.2(7)
C10 C6 C7 C8 -0.8(5)
P2 C6 C7 C8 165.9(3)
Fe1 C6 C7 C8 59.6(3)
C10 C6 C7 Fe1 -60.4(3)
P2 C6 C7 Fe1 106.3(3)
C6 Fe1 C7 C8 -119.9(5)
C1 Fe1 C7 C8 177.3(4)
C10 Fe1 C7 C8 -80.9(4)
C2 Fe1 C7 C8 136.3(4)
C5 Fe1 C7 C8 -156.9(6)
C3 Fe1 C7 C8 94.1(4)
C9 Fe1 C7 C8 -36.5(4)
C4 Fe1 C7 C8 64.1(6)
C1 Fe1 C7 C6 -62.9(3)
C10 Fe1 C7 C6 38.9(3)
C2 Fe1 C7 C6 -103.9(3)
C5 Fe1 C7 C6 -37.0(8)
C3 Fe1 C7 C6 -146.0(3)
C9 Fe1 C7 C6 83.3(3)
C8 Fe1 C7 C6 119.9(5)
C4 Fe1 C7 C6 -176.1(3)
C6 C7 C8 C9 1.2(6)
Fe1 C7 C8 C9 58.8(4)
C6 C7 C8 Fe1 -57.6(3)
C6 Fe1 C8 C9 -81.7(4)
C1 Fe1 C8 C9 -128.5(8)
C10 Fe1 C8 C9 -37.0(3)
C2 Fe1 C8 C9 178.6(3)
C5 Fe1 C8 C9 45.4(6)
C7 Fe1 C8 C9 -120.0(5)
C3 Fe1 C8 C9 133.7(3)
C4 Fe1 C8 C9 88.9(4)
C6 Fe1 C8 C7 38.3(3)
C1 Fe1 C8 C7 -8.5(11)
C10 Fe1 C8 C7 83.0(4)
C2 Fe1 C8 C7 -61.4(4)
C5 Fe1 C8 C7 165.4(4)
C3 Fe1 C8 C7 -106.3(4)
C9 Fe1 C8 C7 120.0(5)
C4 Fe1 C8 C7 -151.1(3)
C7 C8 C9 C10 -1.3(6)
Fe1 C8 C9 C10 56.9(3)
C7 C8 C9 Fe1 -58.2(4)
C6 Fe1 C9 C8 82.8(4)
C1 Fe1 C9 C8 156.9(4)
C10 Fe1 C9 C8 121.7(5)
C2 Fe1 C9 C8 -6.2(13)
C5 Fe1 C9 C8 -158.9(3)
C7 Fe1 C9 C8 37.4(3)
C3 Fe1 C9 C8 -70.5(5)
C4 Fe1 C9 C8 -113.7(4)
C6 Fe1 C9 C10 -38.9(3)
C1 Fe1 C9 C10 35.2(6)
C2 Fe1 C9 C10 -127.9(10)
C5 Fe1 C9 C10 79.3(4)
C7 Fe1 C9 C10 -84.4(4)
C3 Fe1 C9 C10 167.8(3)
C8 Fe1 C9 C10 -121.7(5)
C4 Fe1 C9 C10 124.6(3)
C7 C6 C10 C9 0.0(5)
P2 C6 C10 C9 -163.5(4)
Fe1 C6 C10 C9 -60.7(3)
C7 C6 C10 Fe1 60.8(3)
P2 C6 C10 Fe1 -102.8(4)
C8 C9 C10 C6 0.8(6)
Fe1 C9 C10 C6 59.4(3)
C8 C9 C10 Fe1 -58.6(4)
C1 Fe1 C10 C6 81.0(3)
C2 Fe1 C10 C6 48.4(5)
C5 Fe1 C10 C6 124.2(3)
C7 Fe1 C10 C6 -39.3(3)
C3 Fe1 C10 C6 169.9(11)
C9 Fe1 C10 C6 -117.9(5)
C8 Fe1 C10 C6 -82.6(3)
C4 Fe1 C10 C6 160.5(2)
C6 Fe1 C10 C9 117.9(5)
C1 Fe1 C10 C9 -161.0(4)
C2 Fe1 C10 C9 166.3(4)
C5 Fe1 C10 C9 -117.9(4)
C7 Fe1 C10 C9 78.6(4)
C3 Fe1 C10 C9 -72.2(14)
C8 Fe1 C10 C9 35.4(4)
C4 Fe1 C10 C9 -81.5(4)
C13 N1 C11 C12 -74.3(6)
P1 N1 C11 C12 148.9(4)
C11 N1 C13 C14 96.1(5)
P1 N1 C13 C14 -126.2(4)
C17 N2 C15 C16 73.6(7)
P2 N2 C15 C16 -91.8(5)
C15 N2 C17 C18 72.4(9)
P2 N2 C17 C18 -120.9(8)
N3 P3 P4 N4 115.45(17)
C19 P3 P4 N4 -144.49(17)
Cr2 P3 P4 N4 -12.30(14)
N3 P3 P4 C24 -133.43(16)
C19 P3 P4 C24 -33.36(16)
Cr2 P3 P4 C24 98.82(12)
C19 P3 N3 C31 -161.6(3)
P4 P3 N3 C31 -61.7(3)
Cr2 P3 N3 C31 71.2(3)
C19 P3 N3 C29 60.6(3)
P4 P3 N3 C29 160.6(3)
Cr2 P3 N3 C29 -66.5(3)
C24 P4 N4 C33 -34.2(4)
P3 P4 N4 C33 73.0(3)
C24 P4 N4 C35 151.6(3)
P3 P4 N4 C35 -101.2(3)
N3 P3 C19 C23 -156.2(3)
P4 P3 C19 C23 107.0(3)
Cr2 P3 C19 C23 -29.4(4)
N3 P3 C19 C20 38.3(3)
P4 P3 C19 C20 -58.4(3)
Cr2 P3 C19 C20 165.2(3)
N3 P3 C19 Fe2 120.84(19)
P4 P3 C19 Fe2 24.09(18)
Cr2 P3 C19 Fe2 -112.31(16)
C24 Fe2 C19 C23 -129.7(2)
C28 Fe2 C19 C23 -87.8(2)
C25 Fe2 C19 C23 -166.4(2)
C20 Fe2 C19 C23 117.8(3)
C22 Fe2 C19 C23 37.4(2)
C27 Fe2 C19 C23 -63.3(4)
C21 Fe2 C19 C23 80.9(2)
C26 Fe2 C19 C23 -171.7(5)
C24 Fe2 C19 C20 112.4(2)
C28 Fe2 C19 C20 154.3(2)
C23 Fe2 C19 C20 -117.8(3)
C25 Fe2 C19 C20 75.8(3)
C22 Fe2 C19 C20 -80.4(3)
C27 Fe2 C19 C20 178.9(3)
C21 Fe2 C19 C20 -37.0(3)
C26 Fe2 C19 C20 70.5(6)
C24 Fe2 C19 P3 -7.2(2)
C28 Fe2 C19 P3 34.7(2)
C23 Fe2 C19 P3 122.6(3)
C25 Fe2 C19 P3 -43.8(3)
C20 Fe2 C19 P3 -119.6(3)
C22 Fe2 C19 P3 160.0(2)
C27 Fe2 C19 P3 59.3(4)
C21 Fe2 C19 P3 -156.6(3)
C26 Fe2 C19 P3 -49.1(6)
C23 C19 C20 C21 -0.1(4)
P3 C19 C20 C21 167.9(3)
Fe2 C19 C20 C21 59.7(3)
C23 C19 C20 Fe2 -59.7(2)
P3 C19 C20 Fe2 108.2(3)
C24 Fe2 C20 C21 161.0(3)
C28 Fe2 C20 C21 -165.8(3)
C19 Fe2 C20 C21 -119.7(4)
C23 Fe2 C20 C21 -81.0(3)
C25 Fe2 C20 C21 116.9(3)
C22 Fe2 C20 C21 -37.0(3)
C27 Fe2 C20 C21 63.9(12)
C26 Fe2 C20 C21 80.3(3)
C24 Fe2 C20 C19 -79.3(2)
C28 Fe2 C20 C19 -46.1(4)
C23 Fe2 C20 C19 38.7(2)
C25 Fe2 C20 C19 -123.4(2)
C22 Fe2 C20 C19 82.7(2)
C27 Fe2 C20 C19 -176.3(10)
C21 Fe2 C20 C19 119.7(4)
C26 Fe2 C20 C19 -160.0(2)
C19 C20 C21 C22 0.0(5)
Fe2 C20 C21 C22 58.2(3)
C19 C20 C21 Fe2 -58.2(3)
C24 Fe2 C21 C20 -35.3(4)
C28 Fe2 C21 C20 131.2(8)
C19 Fe2 C21 C20 38.2(2)
C23 Fe2 C21 C20 82.8(3)
C25 Fe2 C21 C20 -80.3(3)
C22 Fe2 C21 C20 120.5(4)
C27 Fe2 C21 C20 -168.1(3)
C26 Fe2 C21 C20 -125.0(3)
C24 Fe2 C21 C22 -155.7(3)
C28 Fe2 C21 C22 10.7(10)
C19 Fe2 C21 C22 -82.2(3)
C23 Fe2 C21 C22 -37.7(2)
C25 Fe2 C21 C22 159.2(2)
C20 Fe2 C21 C22 -120.5(4)
C27 Fe2 C21 C22 71.4(3)
C26 Fe2 C21 C22 114.5(3)
C20 C21 C22 C23 0.2(5)
Fe2 C21 C22 C23 58.1(3)
C20 C21 C22 Fe2 -57.9(3)
C24 Fe2 C22 C23 11.7(7)
C28 Fe2 C22 C23 62.8(3)
C19 Fe2 C22 C23 -37.9(2)
C25 Fe2 C22 C23 -166.1(4)
C20 Fe2 C22 C23 -82.8(3)
C27 Fe2 C22 C23 107.1(3)
C21 Fe2 C22 C23 -119.7(4)
C26 Fe2 C22 C23 151.4(3)
C24 Fe2 C22 C21 131.4(5)
C28 Fe2 C22 C21 -177.5(2)
C19 Fe2 C22 C21 81.8(3)
C23 Fe2 C22 C21 119.7(4)
C25 Fe2 C22 C21 -46.4(5)
C20 Fe2 C22 C21 36.9(2)
C27 Fe2 C22 C21 -133.2(3)
C26 Fe2 C22 C21 -88.9(3)
C21 C22 C23 C19 -0.2(5)
Fe2 C22 C23 C19 59.0(3)
C21 C22 C23 Fe2 -59.2(3)
C20 C19 C23 C22 0.2(4)
P3 C19 C23 C22 -167.4(3)
Fe2 C19 C23 C22 -59.9(3)
C20 C19 C23 Fe2 60.1(2)
P3 C19 C23 Fe2 -107.4(3)
C24 Fe2 C23 C22 -176.0(2)
C28 Fe2 C23 C22 -134.6(3)
C19 Fe2 C23 C22 119.7(3)
C25 Fe2 C23 C22 160.1(5)
C20 Fe2 C23 C22 80.6(3)
C27 Fe2 C23 C22 -93.3(3)
C21 Fe2 C23 C22 37.3(3)
C26 Fe2 C23 C22 -65.5(5)
C24 Fe2 C23 C19 64.3(3)
C28 Fe2 C23 C19 105.7(2)
C25 Fe2 C23 C19 40.4(6)
C20 Fe2 C23 C19 -39.0(2)
C22 Fe2 C23 C19 -119.7(3)
C27 Fe2 C23 C19 147.0(2)
C21 Fe2 C23 C19 -82.4(2)
C26 Fe2 C23 C19 174.8(3)
N4 P4 C24 C25 -132.1(3)
P3 P4 C24 C25 111.3(3)
N4 P4 C24 C28 65.1(4)
P3 P4 C24 C28 -51.6(4)
N4 P4 C24 Fe2 149.25(19)
P3 P4 C24 Fe2 32.64(18)
C28 Fe2 C24 C25 116.7(3)
C19 Fe2 C24 C25 -132.3(2)
C23 Fe2 C24 C25 -169.5(2)
C20 Fe2 C24 C25 -90.7(2)
C22 Fe2 C24 C25 -178.6(5)
C27 Fe2 C24 C25 79.4(3)
C21 Fe2 C24 C25 -67.0(4)
C26 Fe2 C24 C25 36.4(2)
C19 Fe2 C24 C28 111.0(2)
C23 Fe2 C24 C28 73.8(2)
C25 Fe2 C24 C28 -116.7(3)
C20 Fe2 C24 C28 152.6(2)
C22 Fe2 C24 C28 64.7(6)
C27 Fe2 C24 C28 -37.3(2)
C21 Fe2 C24 C28 176.3(3)
C26 Fe2 C24 C28 -80.3(2)
C28 Fe2 C24 P4 -131.0(3)
C19 Fe2 C24 P4 -20.1(2)
C23 Fe2 C24 P4 -57.3(3)
C25 Fe2 C24 P4 112.2(3)
C20 Fe2 C24 P4 21.5(2)
C22 Fe2 C24 P4 -66.4(6)
C27 Fe2 C24 P4 -168.4(2)
C21 Fe2 C24 P4 45.3(4)
C26 Fe2 C24 P4 148.6(2)
C28 C24 C25 C26 -0.5(4)
P4 C24 C25 C26 -167.9(3)
Fe2 C24 C25 C26 -60.7(3)
C28 C24 C25 Fe2 60.2(2)
P4 C24 C25 Fe2 -107.2(2)
C24 Fe2 C25 C26 120.2(3)
C28 Fe2 C25 C26 80.5(3)
C19 Fe2 C25 C26 -177.7(2)
C23 Fe2 C25 C26 151.0(5)
C20 Fe2 C25 C26 -135.4(3)
C22 Fe2 C25 C26 -60.8(5)
C27 Fe2 C25 C26 36.6(3)
C21 Fe2 C25 C26 -93.6(3)
C28 Fe2 C25 C24 -39.6(2)
C19 Fe2 C25 C24 62.1(3)
C23 Fe2 C25 C24 30.8(7)
C20 Fe2 C25 C24 104.5(2)
C22 Fe2 C25 C24 179.1(4)
C27 Fe2 C25 C24 -83.6(2)
C21 Fe2 C25 C24 146.2(2)
C26 Fe2 C25 C24 -120.2(3)
C24 C25 C26 C27 0.9(5)
Fe2 C25 C26 C27 -57.7(3)
C24 C25 C26 Fe2 58.6(3)
C24 Fe2 C26 C25 -38.1(2)
C28 Fe2 C26 C25 -83.3(3)
C19 Fe2 C26 C25 6.8(7)
C23 Fe2 C26 C25 -160.5(3)
C20 Fe2 C26 C25 63.2(3)
C22 Fe2 C26 C25 153.4(3)
C27 Fe2 C26 C25 -120.9(4)
C21 Fe2 C26 C25 107.8(3)
C24 Fe2 C26 C27 82.8(3)
C28 Fe2 C26 C27 37.7(3)
C19 Fe2 C26 C27 127.7(5)
C23 Fe2 C26 C27 -39.6(5)
C25 Fe2 C26 C27 120.9(4)
C20 Fe2 C26 C27 -175.9(2)
C22 Fe2 C26 C27 -85.7(3)
C21 Fe2 C26 C27 -131.3(3)
C25 C26 C27 C28 -1.0(5)
Fe2 C26 C27 C28 -58.0(3)
C25 C26 C27 Fe2 57.0(3)
C24 Fe2 C27 C26 -81.4(3)
C28 Fe2 C27 C26 -119.7(4)
C19 Fe2 C27 C26 -156.2(3)
C23 Fe2 C27 C26 161.7(2)
C25 Fe2 C27 C26 -36.4(3)
C20 Fe2 C27 C26 19.3(12)
C22 Fe2 C27 C26 116.4(3)
C21 Fe2 C27 C26 74.5(4)
C24 Fe2 C27 C28 38.3(2)
C19 Fe2 C27 C28 -36.5(4)
C23 Fe2 C27 C28 -78.6(3)
C25 Fe2 C27 C28 83.3(3)
C20 Fe2 C27 C28 139.0(10)
C22 Fe2 C27 C28 -123.9(3)
C21 Fe2 C27 C28 -165.8(3)
C26 Fe2 C27 C28 119.7(4)
C26 C27 C28 C24 0.7(5)
Fe2 C27 C28 C24 -58.8(3)
C26 C27 C28 Fe2 59.5(3)
C25 C24 C28 C27 -0.2(4)
P4 C24 C28 C27 164.1(3)
Fe2 C24 C28 C27 60.2(3)
C25 C24 C28 Fe2 -60.4(2)
P4 C24 C28 Fe2 103.9(3)
C24 Fe2 C28 C27 -119.5(3)
C19 Fe2 C28 C27 160.0(3)
C23 Fe2 C28 C27 117.0(3)
C25 Fe2 C28 C27 -80.0(3)
C20 Fe2 C28 C27 -169.1(3)
C22 Fe2 C28 C27 80.0(3)
C21 Fe2 C28 C27 71.1(9)
C26 Fe2 C28 C27 -37.0(3)
C19 Fe2 C28 C24 -80.5(2)
C23 Fe2 C28 C24 -123.5(2)
C25 Fe2 C28 C24 39.5(2)
C20 Fe2 C28 C24 -49.6(4)
C22 Fe2 C28 C24 -160.5(2)
C27 Fe2 C28 C24 119.5(3)
C21 Fe2 C28 C24 -169.4(8)
C26 Fe2 C28 C24 82.5(2)
C31 N3 C29 C30 78.0(5)
P3 N3 C29 C30 -144.1(3)
C29 N3 C31 C32 -95.9(4)
P3 N3 C31 C32 125.9(3)
C35 N4 C33 C34 -98.4(5)
P4 N4 C33 C34 87.5(5)
C33 N4 C35 C36 64.6(6)
P4 N4 C35 C36 -120.7(4)
N1 P1 Cr1 C41 -66(2)
C1 P1 Cr1 C41 49(2)
P2 P1 Cr1 C41 173(2)
N1 P1 Cr1 C40 -173.96(19)
C1 P1 Cr1 C40 -58.46(19)
P2 P1 Cr1 C40 64.76(16)
N1 P1 Cr1 C39 -83.15(19)
C1 P1 Cr1 C39 32.35(19)
P2 P1 Cr1 C39 155.57(15)
N1 P1 Cr1 C38 6.3(2)
C1 P1 Cr1 C38 121.78(19)
P2 P1 Cr1 C38 -115.00(16)
N1 P1 Cr1 C37 92.8(2)
C1 P1 Cr1 C37 -151.7(2)
P2 P1 Cr1 C37 -28.49(17)
C41 Cr1 C37 O1 28(4)
C40 Cr1 C37 O1 116(4)
C39 Cr1 C37 O1 -29(6)
C38 Cr1 C37 O1 -60(4)
P1 Cr1 C37 O1 -151(4)
C41 Cr1 C38 O2 0(7)
C40 Cr1 C38 O2 7(9)
C39 Cr1 C38 O2 -89(7)
C37 Cr1 C38 O2 89(7)
P1 Cr1 C38 O2 -176(7)
C41 Cr1 C39 O3 10(18)
C40 Cr1 C39 O3 -78(18)
C38 Cr1 C39 O3 98(18)
C37 Cr1 C39 O3 67(19)
P1 Cr1 C39 O3 -171(100)
C41 Cr1 C40 O4 -38(7)
C39 Cr1 C40 O4 51(7)
C38 Cr1 C40 O4 -45(9)
C37 Cr1 C40 O4 -126(7)
P1 Cr1 C40 O4 138(7)
C40 Cr1 C41 O5 52(14)
C39 Cr1 C41 O5 -39(14)
C38 Cr1 C41 O5 -128(14)
C37 Cr1 C41 O5 145(14)
P1 Cr1 C41 O5 -56(15)
N3 P3 Cr2 C46 -172(3)
C19 P3 Cr2 C46 70(3)
P4 P3 Cr2 C46 -54(3)
N3 P3 Cr2 C44 93.10(17)
C19 P3 Cr2 C44 -24.49(16)
P4 P3 Cr2 C44 -148.94(12)
N3 P3 Cr2 C43 5.13(18)
C19 P3 Cr2 C43 -112.46(17)
P4 P3 Cr2 C43 123.09(13)
N3 P3 Cr2 C42 -81.77(18)
C19 P3 Cr2 C42 160.63(17)
P4 P3 Cr2 C42 36.18(13)
N3 P3 Cr2 C45 -174.07(17)
C19 P3 Cr2 C45 68.34(17)
P4 P3 Cr2 C45 -56.11(13)
C46 Cr2 C42 O6 -50(3)
C44 Cr2 C42 O6 60(4)
C43 Cr2 C42 O6 38(3)
C45 Cr2 C42 O6 -136(3)
P3 Cr2 C42 O6 133(3)
C46 Cr2 C43 O7 13(5)
C44 Cr2 C43 O7 104(5)
C42 Cr2 C43 O7 -78(5)
C45 Cr2 C43 O7 5(6)
P3 Cr2 C43 O7 -167(5)
C46 Cr2 C44 O8 49(7)
C43 Cr2 C44 O8 -38(7)
C42 Cr2 C44 O8 -60(7)
C45 Cr2 C44 O8 136(7)
P3 Cr2 C44 O8 -133(7)
C46 Cr2 C45 O9 -11(4)
C44 Cr2 C45 O9 -103(4)
C43 Cr2 C45 O9 -3(5)
C42 Cr2 C45 O9 79(4)
P3 Cr2 C45 O9 169(4)
C44 Cr2 C46 O10 131(10)
C43 Cr2 C46 O10 -141(10)
C42 Cr2 C46 O10 -54(10)
C45 Cr2 C46 O10 38(10)
P3 Cr2 C46 O10 36(12)
